data_1546833
loop_
_publ_author_name
'Meng, Jiang'
'Jia, Renmeng'
'Leng, Jiaying'
'Wen, Min'
'Yu, Xingxin'
'Deng, Wei-Ping'

_publ_section_title
;
 Carbon-Carbon Bond Formation by Reaction of Rhodium Azavinylcarbenes with
 Secondary Amides: Access to Indigo Analogues from Isatins.
;
_journal_issue 17
_journal_name_full 'Organic letters'
_journal_page_first 4520
_journal_page_last 4523
_journal_paper_doi 10.1021/acs.orglett.7b02096
_journal_volume 19
_journal_year 2017
_chemical_formula_sum 'C25 H24 N2 O3 S'
_chemical_formula_weight 432.52
_chemical_name_systematic
; 
 ? 
;
_space_group_crystal_system monoclinic
_space_group_IT_number 14
_space_group_name_Hall '-P 2ybc'
_space_group_name_H-M_alt 'P 1 21/c 1'
_symmetry_space_group_name_Hall '-P 2ybc'
_symmetry_space_group_name_H-M 'P 1 21/c 1'
_atom_sites_solution_hydrogens mixed
_audit_creation_method SHELXL-2013
_cell_angle_alpha 90
_cell_angle_beta 92.407(3)
_cell_angle_gamma 90
_cell_formula_units_Z 8
_cell_length_a 11.8841(12)
_cell_length_b 15.7939(17)
_cell_length_c 24.186(3)
_cell_measurement_reflns_used 1657
_cell_measurement_temperature 293(2)
_cell_measurement_theta_max 38.059
_cell_measurement_theta_min 4.558
_cell_volume 4535.6(9)
_computing_cell_refinement 'Bruker SMART'
_computing_data_collection 'Bruker SMART'
_computing_data_reduction 'Bruker SHELXTL'
_computing_molecular_graphics 'Bruker SHELXTL'
_computing_publication_material 'Bruker SHELXTL'
_computing_structure_refinement 'SHELXL-2013 (Sheldrick, 2013)'
_computing_structure_solution 'Bruker SHELXTL'
_diffrn_ambient_temperature 293(2)
_diffrn_measured_fraction_theta_full 0.975
_diffrn_measured_fraction_theta_max 1.000
_diffrn_measurement_device_type 'CCD area detector'
_diffrn_measurement_method 'phi and omega scans'
_diffrn_radiation_type MoK\a
_diffrn_radiation_wavelength 0.71073
_diffrn_reflns_av_R_equivalents 0.0894
_diffrn_reflns_av_unetI/netI 0.0985
_diffrn_reflns_Laue_measured_fraction_full 0.975
_diffrn_reflns_Laue_measured_fraction_max 1.000
_diffrn_reflns_limit_h_max 14
_diffrn_reflns_limit_h_min -11
_diffrn_reflns_limit_k_max 18
_diffrn_reflns_limit_k_min -18
_diffrn_reflns_limit_l_max 27
_diffrn_reflns_limit_l_min -28
_diffrn_reflns_number 24808
_diffrn_reflns_point_group_measured_fraction_full 0.975
_diffrn_reflns_point_group_measured_fraction_max 1.000
_diffrn_reflns_theta_full 25.242
_diffrn_reflns_theta_max 25.000
_diffrn_reflns_theta_min 1.685
_exptl_absorpt_coefficient_mu 0.171
_exptl_absorpt_correction_T_max 0.7456
_exptl_absorpt_correction_T_min 0.5914
_exptl_absorpt_correction_type multi-scan
_exptl_absorpt_process_details sadabs
_exptl_crystal_colour colorless
_exptl_crystal_density_diffrn 1.267
_exptl_crystal_description prismatic
_exptl_crystal_F_000 1824
_exptl_crystal_size_max 0.200
_exptl_crystal_size_mid 0.160
_exptl_crystal_size_min 0.110
_refine_diff_density_max 0.219
_refine_diff_density_min -0.286
_refine_diff_density_rms 0.050
_refine_ls_extinction_method none
_refine_ls_goodness_of_fit_ref 0.982
_refine_ls_hydrogen_treatment mixed
_refine_ls_matrix_type full
_refine_ls_number_parameters 581
_refine_ls_number_reflns 7997
_refine_ls_number_restraints 2
_refine_ls_restrained_S_all 0.982
_refine_ls_R_factor_all 0.1231
_refine_ls_R_factor_gt 0.0606
_refine_ls_shift/su_max 0.016
_refine_ls_shift/su_mean 0.000
_refine_ls_structure_factor_coef Fsqd
_refine_ls_weighting_details 'w=1/[\s^2^(Fo^2^)+(0.0606P)^2^] where P=(Fo^2^+2Fc^2^)/3'
_refine_ls_weighting_scheme calc
_refine_ls_wR_factor_gt 0.1263
_refine_ls_wR_factor_ref 0.1507
_reflns_Friedel_coverage 0.000
_reflns_number_gt 4524
_reflns_number_total 7997
_reflns_threshold_expression 'I > 2\s(I)'
_cod_data_source_file ol7b02096_si_003.cif
_cod_data_source_block cd16581
_cod_depositor_comments 'Adding full bibliography for 1546833.cif.'
_cod_original_cell_volume 4535.5(8)
_cod_database_code 1546833
_shelx_space_group_comment
; 
The symmetry employed for this shelxl refinement is uniquely defined 
by the following loop, which should always be used as a source of 
symmetry information in preference to the above space-group names. 
They are only intended as comments. 
;
_shelx_estimated_absorpt_t_min 0.967
_shelx_estimated_absorpt_t_max 0.981
_shelxl_version_number 2013-4

loop_
_space_group_symop_operation_xyz
'x, y, z'
'-x, y+1/2, -z+1/2'
'-x, -y, -z'
'x, -y-1/2, z-1/2'

loop_
_atom_site_label
_atom_site_type_symbol
_atom_site_fract_x
_atom_site_fract_y
_atom_site_fract_z
_atom_site_U_iso_or_equiv
_atom_site_adp_type
_atom_site_occupancy
_atom_site_site_symmetry_order
_atom_site_calc_flag
_atom_site_refinement_flags_posn
_atom_site_refinement_flags_adp
S1 S 0.61409(7) 0.08006(6) 0.17021(4) 0.0439(3) Uani 1 1 d . .
S2 S 0.12022(8) 0.80773(6) 0.06025(4) 0.0449(3) Uani 1 1 d . .
N1 N 0.7775(3) 0.1021(2) 0.35060(12) 0.0466(8) Uani 1 1 d . .
N2 N 0.7379(2) 0.08375(19) 0.19949(12) 0.0401(7) Uani 1 1 d D .
N3 N -0.2332(2) 0.8556(2) 0.13441(11) 0.0420(7) Uani 1 1 d . .
N4 N 0.0681(2) 0.81989(17) 0.12054(11) 0.0381(7) Uani 1 1 d D .
O1 O 0.77443(18) 0.25168(14) 0.29953(10) 0.0476(6) Uani 1 1 d . .
O2 O 0.53476(18) 0.08043(17) 0.21273(10) 0.0596(7) Uani 1 1 d . .
O3 O 0.61744(19) 0.01071(15) 0.13231(10) 0.0580(7) Uani 1 1 d . .
O4 O -0.11876(18) 0.99821(14) 0.12883(9) 0.0427(6) Uani 1 1 d . .
O5 O 0.0290(2) 0.79831(16) 0.02061(9) 0.0587(7) Uani 1 1 d . .
O6 O 0.2027(2) 0.74188(15) 0.06762(10) 0.0624(7) Uani 1 1 d . .
C1 C 0.7930(3) 0.0375(2) 0.38964(14) 0.0497(9) Uani 1 1 d . .
C2 C 0.8091(4) 0.0435(3) 0.44611(16) 0.0745(13) Uani 1 1 d . .
H2 H 0.8093 0.0955 0.4641 0.089 Uiso 1 1 calc R U
C3 C 0.8250(5) -0.0315(3) 0.47482(18) 0.1010(18) Uani 1 1 d . .
H3 H 0.8355 -0.0301 0.5131 0.121 Uiso 1 1 calc R U
C4 C 0.8255(4) -0.1077(3) 0.44817(19) 0.0945(16) Uani 1 1 d . .
H4 H 0.8384 -0.1571 0.4684 0.113 Uiso 1 1 calc R U
C5 C 0.8072(4) -0.1123(3) 0.39208(17) 0.0718(12) Uani 1 1 d . .
H5 H 0.8046 -0.1645 0.3743 0.086 Uiso 1 1 calc R U
C6 C 0.7928(3) -0.0385(2) 0.36214(14) 0.0484(9) Uani 1 1 d . .
C7 C 0.7785(3) -0.0242(2) 0.30106(14) 0.0464(9) Uani 1 1 d . .
C8 C 0.7670(2) 0.0726(2) 0.29842(13) 0.0369(8) Uani 1 1 d . .
C9 C 0.7612(3) 0.1232(2) 0.25178(13) 0.0372(8) Uani 1 1 d . .
C10 C 0.7782(3) 0.2127(2) 0.25481(14) 0.0391(8) Uani 1 1 d . .
C11 C 0.8077(3) 0.2616(2) 0.20429(14) 0.0445(9) Uani 1 1 d . .
C12 C 0.8883(3) 0.2330(3) 0.16906(16) 0.0603(11) Uani 1 1 d . .
H12 H 0.9220 0.1806 0.1755 0.072 Uiso 1 1 calc R U
C13 C 0.9188(4) 0.2805(3) 0.12512(19) 0.0793(13) Uani 1 1 d . .
H13 H 0.9730 0.2605 0.1017 0.095 Uiso 1 1 calc R U
C14 C 0.8699(5) 0.3574(3) 0.1155(2) 0.0902(16) Uani 1 1 d . .
H14 H 0.8910 0.3899 0.0856 0.108 Uiso 1 1 calc R U
C15 C 0.7903(5) 0.3872(3) 0.1495(2) 0.0880(15) Uani 1 1 d . .
H15 H 0.7564 0.4394 0.1424 0.106 Uiso 1 1 calc R U
C16 C 0.7595(4) 0.3392(2) 0.19495(17) 0.0658(11) Uani 1 1 d . .
H16 H 0.7066 0.3600 0.2188 0.079 Uiso 1 1 calc R U
C17 C 0.8862(3) -0.0508(3) 0.27314(16) 0.0703(12) Uani 1 1 d . .
H17A H 0.9487 -0.0187 0.2884 0.105 Uiso 1 1 calc R U
H17B H 0.8780 -0.0402 0.2341 0.105 Uiso 1 1 calc R U
H17C H 0.8996 -0.1100 0.2794 0.105 Uiso 1 1 calc R U
C18 C 0.6767(4) -0.0717(2) 0.27659(16) 0.0719(13) Uani 1 1 d . .
H18A H 0.6824 -0.1304 0.2865 0.108 Uiso 1 1 calc R U
H18B H 0.6744 -0.0663 0.2370 0.108 Uiso 1 1 calc R U
H18C H 0.6092 -0.0483 0.2908 0.108 Uiso 1 1 calc R U
C19 C 0.5908(3) 0.1716(2) 0.13021(14) 0.0410(9) Uani 1 1 d . .
C20 C 0.6431(3) 0.1802(2) 0.08044(15) 0.0541(10) Uani 1 1 d . .
H20 H 0.6929 0.1388 0.0692 0.065 Uiso 1 1 calc R U
C21 C 0.6214(4) 0.2497(3) 0.04786(17) 0.0713(12) Uani 1 1 d . .
H21 H 0.6567 0.2548 0.0144 0.086 Uiso 1 1 calc R U
C22 C 0.5487(4) 0.3118(3) 0.0634(2) 0.0784(14) Uani 1 1 d . .
C23 C 0.4982(3) 0.3027(3) 0.1129(2) 0.0763(13) Uani 1 1 d . .
H23 H 0.4480 0.3440 0.1238 0.092 Uiso 1 1 calc R U
C24 C 0.5194(3) 0.2339(2) 0.14708(16) 0.0569(10) Uani 1 1 d . .
H24 H 0.4857 0.2299 0.1810 0.068 Uiso 1 1 calc R U
C25 C 0.5246(5) 0.3870(4) 0.0263(3) 0.148(3) Uani 1 1 d . .
H25A H 0.5795 0.3895 -0.0016 0.222 Uiso 1 1 calc R U
H25B H 0.5281 0.4380 0.0479 0.222 Uiso 1 1 calc R U
H25C H 0.4507 0.3814 0.0091 0.222 Uiso 1 1 calc R U
C26 C -0.3177(3) 0.7963(2) 0.14519(14) 0.0462(9) Uani 1 1 d . .
C27 C -0.4319(3) 0.8103(3) 0.14889(16) 0.0628(11) Uani 1 1 d . .
H27 H -0.4632 0.8639 0.1444 0.075 Uiso 1 1 calc R U
C28 C -0.4972(4) 0.7403(3) 0.15955(19) 0.0815(14) Uani 1 1 d . .
H28 H -0.5745 0.7468 0.1622 0.098 Uiso 1 1 calc R U
C29 C -0.4505(4) 0.6619(3) 0.1662(2) 0.0905(16) Uani 1 1 d . .
H29 H -0.4965 0.6160 0.1736 0.109 Uiso 1 1 calc R U
C30 C -0.3363(4) 0.6494(3) 0.16221(18) 0.0728(12) Uani 1 1 d . .
H30 H -0.3050 0.5957 0.1666 0.087 Uiso 1 1 calc R U
C31 C -0.2696(3) 0.7185(2) 0.15147(14) 0.0484(9) Uani 1 1 d . .
C32 C -0.1434(3) 0.7252(2) 0.14534(13) 0.0432(9) Uani 1 1 d . .
C33 C -0.1307(3) 0.8202(2) 0.13363(12) 0.0350(8) Uani 1 1 d . .
C34 C -0.0318(3) 0.8660(2) 0.12888(12) 0.0342(8) Uani 1 1 d . .
C35 C -0.0301(3) 0.9555(2) 0.13367(12) 0.0352(8) Uani 1 1 d . .
C36 C 0.0753(3) 1.0028(2) 0.14868(13) 0.0382(8) Uani 1 1 d . .
C37 C 0.1517(3) 0.9743(2) 0.18967(15) 0.0530(10) Uani 1 1 d . .
H37 H 0.1411 0.9218 0.2061 0.064 Uiso 1 1 calc R U
C38 C 0.2428(3) 1.0232(3) 0.20604(18) 0.0668(12) Uani 1 1 d . .
H38 H 0.2926 1.0040 0.2340 0.080 Uiso 1 1 calc R U
C39 C 0.2607(4) 1.0988(3) 0.1819(2) 0.0724(13) Uani 1 1 d . .
H39 H 0.3229 1.1312 0.1931 0.087 Uiso 1 1 calc R U
C40 C 0.1870(4) 1.1283(2) 0.14094(19) 0.0684(12) Uani 1 1 d . .
H40 H 0.1996 1.1803 0.1242 0.082 Uiso 1 1 calc R U
C41 C 0.0938(3) 1.0798(2) 0.12459(15) 0.0520(10) Uani 1 1 d . .
H41 H 0.0436 1.0998 0.0971 0.062 Uiso 1 1 calc R U
C42 C -0.1051(4) 0.6677(2) 0.09914(17) 0.0736(13) Uani 1 1 d . .
H42A H -0.1259 0.6103 0.1068 0.110 Uiso 1 1 calc R U
H42B H -0.0248 0.6714 0.0969 0.110 Uiso 1 1 calc R U
H42C H -0.1404 0.6852 0.0646 0.110 Uiso 1 1 calc R U
C43 C -0.0807(3) 0.7026(2) 0.19997(15) 0.0601(11) Uani 1 1 d . .
H43A H -0.1022 0.7413 0.2283 0.090 Uiso 1 1 calc R U
H43B H -0.0010 0.7066 0.1954 0.090 Uiso 1 1 calc R U
H43C H -0.0995 0.6459 0.2104 0.090 Uiso 1 1 calc R U
C44 C 0.1933(3) 0.9002(2) 0.04344(13) 0.0406(8) Uani 1 1 d . .
C45 C 0.2978(3) 0.9159(3) 0.06753(15) 0.0567(10) Uani 1 1 d . .
H45 H 0.3308 0.8771 0.0921 0.068 Uiso 1 1 calc R U
C46 C 0.3532(3) 0.9892(3) 0.05512(16) 0.0667(12) Uani 1 1 d . .
H46 H 0.4248 0.9991 0.0708 0.080 Uiso 1 1 calc R U
C47 C 0.3047(3) 1.0482(3) 0.01984(15) 0.0605(11) Uani 1 1 d . .
C48 C 0.2004(3) 1.0317(2) -0.00357(14) 0.0585(11) Uani 1 1 d . .
H48 H 0.1667 1.0712 -0.0275 0.070 Uiso 1 1 calc R U
C49 C 0.1442(3) 0.9577(2) 0.00763(13) 0.0461(9) Uani 1 1 d . .
H49 H 0.0737 0.9469 -0.0090 0.055 Uiso 1 1 calc R U
C50 C 0.3647(4) 1.1302(3) 0.00700(19) 0.0999(17) Uani 1 1 d . .
H50A H 0.4330 1.1178 -0.0112 0.150 Uiso 1 1 calc R U
H50B H 0.3823 1.1601 0.0408 0.150 Uiso 1 1 calc R U
H50C H 0.3167 1.1646 -0.0167 0.150 Uiso 1 1 calc R U
H3A H -0.239(4) 0.912(3) 0.1323(18) 0.099(17) Uiso 1 1 d . .
H1 H 0.772(3) 0.156(2) 0.3568(15) 0.068(13) Uiso 1 1 d . .
H4A H 0.113(2) 0.8077(18) 0.1457(10) 0.028(9) Uiso 1 1 d D .
H2A H 0.786(2) 0.063(2) 0.1815(13) 0.052(12) Uiso 1 1 d D .

loop_
_atom_site_aniso_label
_atom_site_aniso_U_11
_atom_site_aniso_U_22
_atom_site_aniso_U_33
_atom_site_aniso_U_23
_atom_site_aniso_U_13
_atom_site_aniso_U_12
S1 0.0371(5) 0.0480(6) 0.0462(6) 0.0003(5) -0.0046(4) -0.0017(4)
S2 0.0539(6) 0.0421(6) 0.0394(5) -0.0003(4) 0.0105(4) 0.0028(5)
N1 0.063(2) 0.040(2) 0.0377(19) 0.0041(16) 0.0028(14) -0.0022(16)
N2 0.0370(18) 0.0480(19) 0.0348(17) -0.0034(15) -0.0051(14) 0.0036(15)
N3 0.0382(19) 0.0393(19) 0.0487(19) 0.0025(15) 0.0035(13) -0.0053(16)
N4 0.0378(18) 0.0437(18) 0.0328(17) 0.0004(14) 0.0027(14) 0.0018(14)
O1 0.0513(15) 0.0430(15) 0.0482(15) -0.0073(12) -0.0005(11) -0.0023(12)
O2 0.0364(14) 0.0805(19) 0.0626(17) 0.0134(14) 0.0106(12) -0.0010(13)
O3 0.0564(16) 0.0473(16) 0.0685(18) -0.0153(13) -0.0195(13) -0.0007(13)
O4 0.0381(14) 0.0408(14) 0.0491(15) -0.0025(11) 0.0012(11) 0.0017(12)
O5 0.0717(18) 0.0655(17) 0.0384(14) -0.0047(13) -0.0027(12) -0.0196(14)
O6 0.0793(19) 0.0491(16) 0.0613(17) 0.0082(13) 0.0315(13) 0.0256(14)
C1 0.068(3) 0.044(2) 0.037(2) 0.0027(19) 0.0012(18) 0.0011(19)
C2 0.132(4) 0.054(3) 0.038(2) -0.002(2) 0.001(2) -0.001(3)
C3 0.198(6) 0.066(3) 0.038(3) 0.004(3) -0.003(3) 0.002(3)
C4 0.170(5) 0.058(3) 0.055(3) 0.016(3) -0.003(3) 0.004(3)
C5 0.116(4) 0.047(3) 0.052(3) 0.002(2) -0.002(2) 0.003(2)
C6 0.062(3) 0.043(2) 0.040(2) 0.0025(19) 0.0011(17) 0.0028(19)
C7 0.059(2) 0.040(2) 0.040(2) 0.0007(17) 0.0012(17) 0.0013(19)
C8 0.0334(19) 0.037(2) 0.040(2) -0.0013(17) -0.0011(14) -0.0001(16)
C9 0.038(2) 0.036(2) 0.038(2) -0.0008(16) -0.0024(15) -0.0009(16)
C10 0.0297(19) 0.043(2) 0.044(2) 0.0006(18) -0.0054(15) 0.0021(16)
C11 0.043(2) 0.039(2) 0.050(2) 0.0029(18) -0.0094(17) -0.0068(18)
C12 0.059(3) 0.061(3) 0.062(3) 0.011(2) 0.006(2) -0.012(2)
C13 0.086(3) 0.076(3) 0.077(3) 0.013(3) 0.021(2) -0.021(3)
C14 0.120(5) 0.079(4) 0.071(4) 0.025(3) 0.008(3) -0.034(3)
C15 0.126(5) 0.053(3) 0.083(4) 0.019(3) -0.013(3) -0.007(3)
C16 0.082(3) 0.046(3) 0.068(3) 0.000(2) -0.006(2) 0.004(2)
C17 0.094(3) 0.061(3) 0.057(3) 0.007(2) 0.015(2) 0.032(2)
C18 0.099(3) 0.050(3) 0.065(3) 0.009(2) -0.018(2) -0.025(2)
C19 0.0313(19) 0.047(2) 0.044(2) -0.0020(17) -0.0057(16) 0.0003(17)
C20 0.046(2) 0.061(3) 0.056(2) 0.006(2) 0.0071(18) 0.0111(19)
C21 0.066(3) 0.086(3) 0.064(3) 0.023(3) 0.013(2) 0.000(3)
C22 0.070(3) 0.066(3) 0.099(4) 0.034(3) 0.011(3) 0.010(3)
C23 0.065(3) 0.051(3) 0.114(4) 0.008(3) 0.018(3) 0.020(2)
C24 0.048(2) 0.054(3) 0.070(3) -0.002(2) 0.0126(19) 0.004(2)
C25 0.144(5) 0.122(5) 0.181(6) 0.099(5) 0.042(4) 0.047(4)
C26 0.043(2) 0.047(2) 0.048(2) 0.0067(18) -0.0003(17) -0.011(2)
C27 0.040(2) 0.066(3) 0.082(3) 0.009(2) 0.004(2) -0.008(2)
C28 0.043(3) 0.088(4) 0.114(4) 0.018(3) 0.005(2) -0.017(3)
C29 0.058(3) 0.081(4) 0.133(4) 0.032(3) 0.000(3) -0.030(3)
C30 0.070(3) 0.051(3) 0.097(3) 0.017(2) -0.003(2) -0.015(2)
C31 0.047(2) 0.048(2) 0.050(2) 0.0102(18) -0.0037(17) -0.013(2)
C32 0.050(2) 0.038(2) 0.042(2) -0.0017(17) 0.0051(16) -0.0077(17)
C33 0.038(2) 0.040(2) 0.0273(18) -0.0050(15) -0.0002(14) -0.0030(17)
C34 0.032(2) 0.038(2) 0.0326(19) -0.0005(15) 0.0042(14) 0.0000(16)
C35 0.038(2) 0.038(2) 0.0296(18) -0.0015(15) 0.0042(15) -0.0004(17)
C36 0.035(2) 0.036(2) 0.043(2) -0.0049(16) 0.0039(16) -0.0032(16)
C37 0.050(2) 0.046(2) 0.062(3) -0.0062(19) -0.0043(19) -0.0092(19)
C38 0.056(3) 0.059(3) 0.084(3) -0.018(2) -0.015(2) -0.007(2)
C39 0.048(3) 0.063(3) 0.106(4) -0.023(3) 0.002(2) -0.013(2)
C40 0.066(3) 0.037(2) 0.104(4) -0.003(2) 0.018(3) -0.014(2)
C41 0.054(2) 0.037(2) 0.065(3) 0.002(2) 0.0088(19) -0.0082(19)
C42 0.099(3) 0.047(3) 0.076(3) -0.016(2) 0.024(2) -0.021(2)
C43 0.058(3) 0.055(3) 0.067(3) 0.018(2) -0.001(2) -0.006(2)
C44 0.038(2) 0.050(2) 0.0346(19) 0.0048(17) 0.0018(15) 0.0019(17)
C45 0.049(2) 0.064(3) 0.056(2) 0.014(2) -0.0047(19) 0.003(2)
C46 0.048(3) 0.090(3) 0.061(3) 0.007(2) -0.011(2) -0.015(2)
C47 0.069(3) 0.067(3) 0.046(2) 0.008(2) -0.003(2) -0.022(2)
C48 0.074(3) 0.057(3) 0.044(2) 0.015(2) -0.012(2) -0.003(2)
C49 0.046(2) 0.052(2) 0.040(2) 0.0064(18) -0.0052(16) -0.0027(19)
C50 0.118(4) 0.102(4) 0.078(3) 0.019(3) -0.009(3) -0.059(3)

loop_
_atom_type_symbol
_atom_type_description
_atom_type_scat_dispersion_real
_atom_type_scat_dispersion_imag
_atom_type_scat_source
C C 0.0033 0.0016 'International Tables Vol C Tables 4.2.6.8 and 6.1.1.4'
H H 0.0000 0.0000 'International Tables Vol C Tables 4.2.6.8 and 6.1.1.4'
N N 0.0061 0.0033 'International Tables Vol C Tables 4.2.6.8 and 6.1.1.4'
O O 0.0106 0.0060 'International Tables Vol C Tables 4.2.6.8 and 6.1.1.4'
S S 0.1246 0.1234 'International Tables Vol C Tables 4.2.6.8 and 6.1.1.4'

loop_
_geom_angle_atom_site_label_1
_geom_angle_atom_site_label_2
_geom_angle_atom_site_label_3
_geom_angle
O2 S1 O3 120.21(16)
O2 S1 N2 107.66(15)
O3 S1 N2 105.11(15)
O2 S1 C19 107.52(16)
O3 S1 C19 106.61(16)
N2 S1 C19 109.45(15)
O5 S2 O6 120.30(16)
O5 S2 N4 108.03(15)
O6 S2 N4 105.02(15)
O5 S2 C44 107.51(15)
O6 S2 C44 106.83(16)
N4 S2 C44 108.74(15)
C8 N1 C1 112.6(3)
C8 N1 H1 120(3)
C1 N1 H1 128(3)
C9 N2 S1 123.1(2)
C9 N2 H2A 123(3)
S1 N2 H2A 114(3)
C33 N3 C26 112.5(3)
C33 N3 H3A 119(3)
C26 N3 H3A 128(3)
C34 N4 S2 123.0(2)
C34 N4 H4A 123(2)
S2 N4 H4A 112(2)
C6 C1 C2 122.7(3)
C6 C1 N1 108.3(3)
C2 C1 N1 129.0(4)
C1 C2 C3 116.7(4)
C1 C2 H2 121.6
C3 C2 H2 121.6
C4 C3 C2 121.4(4)
C4 C3 H3 119.3
C2 C3 H3 119.3
C3 C4 C5 120.8(4)
C3 C4 H4 119.6
C5 C4 H4 119.6
C4 C5 C6 119.2(4)
C4 C5 H5 120.4
C6 C5 H5 120.4
C1 C6 C5 119.1(3)
C1 C6 C7 110.2(3)
C5 C6 C7 130.7(3)
C6 C7 C18 111.4(3)
C6 C7 C17 109.3(3)
C18 C7 C17 111.0(3)
C6 C7 C8 101.4(3)
C18 C7 C8 114.0(3)
C17 C7 C8 109.2(3)
N1 C8 C9 124.3(3)
N1 C8 C7 107.6(3)
C9 C8 C7 127.7(3)
C8 C9 N2 118.2(3)
C8 C9 C10 121.9(3)
N2 C9 C10 119.9(3)
O1 C10 C9 121.5(3)
O1 C10 C11 118.0(3)
C9 C10 C11 120.4(3)
C16 C11 C12 119.1(4)
C16 C11 C10 119.1(4)
C12 C11 C10 121.7(3)
C13 C12 C11 121.0(4)
C13 C12 H12 119.5
C11 C12 H12 119.5
C14 C13 C12 119.8(5)
C14 C13 H13 120.1
C12 C13 H13 120.1
C13 C14 C15 120.5(5)
C13 C14 H14 119.8
C15 C14 H14 119.8
C14 C15 C16 120.0(5)
C14 C15 H15 120.0
C16 C15 H15 120.0
C11 C16 C15 119.7(4)
C11 C16 H16 120.2
C15 C16 H16 120.2
C7 C17 H17A 109.5
C7 C17 H17B 109.5
H17A C17 H17B 109.5
C7 C17 H17C 109.5
H17A C17 H17C 109.5
H17B C17 H17C 109.5
C7 C18 H18A 109.5
C7 C18 H18B 109.5
H18A C18 H18B 109.5
C7 C18 H18C 109.5
H18A C18 H18C 109.5
H18B C18 H18C 109.5
C24 C19 C20 119.6(3)
C24 C19 S1 120.8(3)
C20 C19 S1 119.6(3)
C21 C20 C19 119.8(4)
C21 C20 H20 120.1
C19 C20 H20 120.1
C20 C21 C22 121.4(4)
C20 C21 H21 119.3
C22 C21 H21 119.3
C23 C22 C21 118.0(4)
C23 C22 C25 121.5(5)
C21 C22 C25 120.4(5)
C22 C23 C24 122.0(4)
C22 C23 H23 119.0
C24 C23 H23 119.0
C19 C24 C23 119.0(4)
C19 C24 H24 120.5
C23 C24 H24 120.5
C22 C25 H25A 109.5
C22 C25 H25B 109.5
H25A C25 H25B 109.5
C22 C25 H25C 109.5
H25A C25 H25C 109.5
H25B C25 H25C 109.5
C31 C26 C27 123.1(3)
C31 C26 N3 108.7(3)
C27 C26 N3 128.2(4)
C28 C27 C26 116.5(4)
C28 C27 H27 121.8
C26 C27 H27 121.8
C29 C28 C27 121.3(4)
C29 C28 H28 119.3
C27 C28 H28 119.3
C28 C29 C30 121.2(4)
C28 C29 H29 119.4
C30 C29 H29 119.4
C29 C30 C31 118.4(4)
C29 C30 H30 120.8
C31 C30 H30 120.8
C26 C31 C30 119.5(4)
C26 C31 C32 109.8(3)
C30 C31 C32 130.7(4)
C31 C32 C42 110.9(3)
C31 C32 C43 110.3(3)
C42 C32 C43 110.2(3)
C31 C32 C33 101.0(3)
C42 C32 C33 114.3(3)
C43 C32 C33 109.8(3)
N3 C33 C34 123.8(3)
N3 C33 C32 107.9(3)
C34 C33 C32 127.9(3)
C33 C34 N4 117.5(3)
C33 C34 C35 121.4(3)
N4 C34 C35 121.0(3)
O4 C35 C34 121.3(3)
O4 C35 C36 116.7(3)
C34 C35 C36 121.9(3)
C41 C36 C37 118.6(3)
C41 C36 C35 119.3(3)
C37 C36 C35 121.9(3)
C38 C37 C36 120.4(4)
C38 C37 H37 119.8
C36 C37 H37 119.8
C39 C38 C37 120.6(4)
C39 C38 H38 119.7
C37 C38 H38 119.7
C38 C39 C40 120.2(4)
C38 C39 H39 119.9
C40 C39 H39 119.9
C39 C40 C41 119.6(4)
C39 C40 H40 120.2
C41 C40 H40 120.2
C36 C41 C40 120.5(4)
C36 C41 H41 119.7
C40 C41 H41 119.7
C32 C42 H42A 109.5
C32 C42 H42B 109.5
H42A C42 H42B 109.5
C32 C42 H42C 109.5
H42A C42 H42C 109.5
H42B C42 H42C 109.5
C32 C43 H43A 109.5
C32 C43 H43B 109.5
H43A C43 H43B 109.5
C32 C43 H43C 109.5
H43A C43 H43C 109.5
H43B C43 H43C 109.5
C49 C44 C45 120.2(3)
C49 C44 S2 119.8(3)
C45 C44 S2 120.0(3)
C46 C45 C44 119.7(3)
C46 C45 H45 120.2
C44 C45 H45 120.2
C45 C46 C47 121.0(4)
C45 C46 H46 119.5
C47 C46 H46 119.5
C48 C47 C46 118.6(4)
C48 C47 C50 120.2(4)
C46 C47 C50 121.2(4)
C47 C48 C49 121.2(3)
C47 C48 H48 119.4
C49 C48 H48 119.4
C44 C49 C48 119.3(3)
C44 C49 H49 120.3
C48 C49 H49 120.3
C47 C50 H50A 109.5
C47 C50 H50B 109.5
H50A C50 H50B 109.5
C47 C50 H50C 109.5
H50A C50 H50C 109.5
H50B C50 H50C 109.5

loop_
_geom_bond_atom_site_label_1
_geom_bond_atom_site_label_2
_geom_bond_distance
S1 O2 1.424(2)
S1 O3 1.430(2)
S1 N2 1.607(3)
S1 C19 1.755(3)
S2 O5 1.424(2)
S2 O6 1.435(2)
S2 N4 1.619(3)
S2 C44 1.755(3)
N1 C8 1.347(4)
N1 C1 1.398(4)
N1 H1 0.86(4)
N2 C9 1.426(4)
N2 H2A 0.804(18)
N3 C33 1.341(4)
N3 C26 1.405(4)
N3 H3A 0.89(4)
N4 C34 1.415(4)
N4 H4A 0.816(16)
O1 C10 1.247(4)
O4 C35 1.252(3)
C1 C6 1.371(5)
C1 C2 1.375(5)
C2 C3 1.383(5)
C2 H2 0.9300
C3 C4 1.365(6)
C3 H3 0.9300
C4 C5 1.367(5)
C4 H4 0.9300
C5 C6 1.379(5)
C5 H5 0.9300
C6 C7 1.497(4)
C7 C18 1.522(5)
C7 C17 1.531(5)
C7 C8 1.535(5)
C8 C9 1.382(4)
C9 C10 1.429(4)
C10 C11 1.500(5)
C11 C16 1.368(5)
C11 C12 1.384(5)
C12 C13 1.362(5)
C12 H12 0.9300
C13 C14 1.362(6)
C13 H13 0.9300
C14 C15 1.363(7)
C14 H14 0.9300
C15 C16 1.395(6)
C15 H15 0.9300
C16 H16 0.9300
C17 H17A 0.9600
C17 H17B 0.9600
C17 H17C 0.9600
C18 H18A 0.9600
C18 H18B 0.9600
C18 H18C 0.9600
C19 C24 1.373(5)
C19 C20 1.384(5)
C20 C21 1.370(5)
C20 H20 0.9300
C21 C22 1.370(6)
C21 H21 0.9300
C22 C23 1.368(6)
C22 C25 1.509(6)
C23 C24 1.382(5)
C23 H23 0.9300
C24 H24 0.9300
C25 H25A 0.9600
C25 H25B 0.9600
C25 H25C 0.9600
C26 C31 1.362(5)
C26 C27 1.381(5)
C27 C28 1.380(5)
C27 H27 0.9300
C28 C29 1.364(6)
C28 H28 0.9300
C29 C30 1.379(6)
C29 H29 0.9300
C30 C31 1.380(5)
C30 H30 0.9300
C31 C32 1.517(5)
C32 C42 1.524(5)
C32 C43 1.531(4)
C32 C33 1.536(4)
C33 C34 1.388(4)
C34 C35 1.419(4)
C35 C36 1.490(4)
C36 C41 1.371(4)
C36 C37 1.391(4)
C37 C38 1.374(5)
C37 H37 0.9300
C38 C39 1.350(6)
C38 H38 0.9300
C39 C40 1.376(6)
C39 H39 0.9300
C40 C41 1.390(5)
C40 H40 0.9300
C41 H41 0.9300
C42 H42A 0.9600
C42 H42B 0.9600
C42 H42C 0.9600
C43 H43A 0.9600
C43 H43B 0.9600
C43 H43C 0.9600
C44 C49 1.368(4)
C44 C45 1.372(4)
C45 C46 1.371(5)
C45 H45 0.9300
C46 C47 1.374(5)
C46 H46 0.9300
C47 C48 1.366(5)
C47 C50 1.517(5)
C48 C49 1.380(5)
C48 H48 0.9300
C49 H49 0.9300
C50 H50A 0.9600
C50 H50B 0.9600
C50 H50C 0.9600

loop_
_geom_hbond_atom_site_label_D
_geom_hbond_atom_site_label_H
_geom_hbond_atom_site_label_A
_geom_hbond_distance_DH
_geom_hbond_distance_HA
_geom_hbond_distance_DA
_geom_hbond_angle_DHA
_geom_hbond_site_symmetry_A
N2 H2A O4 0.804(18) 2.016(19) 2.809(4) 169(4) 1_645
N4 H4A O1 0.816(16) 2.043(18) 2.845(4) 167(3) 2_655
N1 H1 O6 0.86(4) 2.29(4) 2.966(4) 135(3) 2_645
N1 H1 O1 0.86(4) 2.05(4) 2.665(4) 127(3) .
N3 H3A O4 0.89(4) 1.98(4) 2.638(4) 129(4) .
N3 H3A O3 0.89(4) 2.31(4) 3.025(4) 137(4) 1_465
C27 H27 O3 0.93 2.53 3.248(5) 134.2 1_465
C2 H2 O6 0.93 2.44 3.153(5) 133.7 2_645
C2 H2 O6 0.93 2.44 3.153(5) 133.7 2_645
C27 H27 O3 0.93 2.53 3.248(5) 134.2 1_465
N3 H3A O3 0.89(4) 2.31(4) 3.025(4) 137(4) 1_465
N3 H3A O4 0.89(4) 1.98(4) 2.638(4) 129(4) .
N1 H1 O1 0.86(4) 2.05(4) 2.665(4) 127(3) .
N1 H1 O6 0.86(4) 2.29(4) 2.966(4) 135(3) 2_645
N4 H4A O1 0.816(16) 2.043(18) 2.845(4) 167(3) 2_655
N2 H2A O4 0.804(18) 2.016(19) 2.809(4) 169(4) 1_645
C2 H2 O6 0.93 2.44 3.153(5) 133.7 2_645
C27 H27 O3 0.93 2.53 3.248(5) 134.2 1_465
N3 H3A O3 0.89(4) 2.31(4) 3.025(4) 137(4) 1_465
N3 H3A O4 0.89(4) 1.98(4) 2.638(4) 129(4) .
N1 H1 O1 0.86(4) 2.05(4) 2.665(4) 127(3) .
N1 H1 O6 0.86(4) 2.29(4) 2.966(4) 135(3) 2_645
N4 H4A O1 0.816(16) 2.043(18) 2.845(4) 167(3) 2_655
N2 H2A O4 0.804(18) 2.016(19) 2.809(4) 169(4) 1_645

loop_
_geom_torsion_atom_site_label_1
_geom_torsion_atom_site_label_2
_geom_torsion_atom_site_label_3
_geom_torsion_atom_site_label_4
_geom_torsion
O2 S1 N2 C9 -29.0(3)
O3 S1 N2 C9 -158.2(3)
C19 S1 N2 C9 87.6(3)
O5 S2 N4 C34 -36.8(3)
O6 S2 N4 C34 -166.4(3)
C44 S2 N4 C34 79.6(3)
C8 N1 C1 C6 0.1(4)
C8 N1 C1 C2 178.4(4)
C6 C1 C2 C3 -0.3(7)
N1 C1 C2 C3 -178.5(4)
C1 C2 C3 C4 0.6(8)
C2 C3 C4 C5 -1.8(9)
C3 C4 C5 C6 2.7(8)
C2 C1 C6 C5 1.3(6)
N1 C1 C6 C5 179.8(3)
C2 C1 C6 C7 -177.5(4)
N1 C1 C6 C7 1.0(4)
C4 C5 C6 C1 -2.4(6)
C4 C5 C6 C7 176.0(4)
C1 C6 C7 C18 -123.2(4)
C5 C6 C7 C18 58.2(5)
C1 C6 C7 C17 113.7(4)
C5 C6 C7 C17 -64.9(5)
C1 C6 C7 C8 -1.6(4)
C5 C6 C7 C8 179.9(4)
C1 N1 C8 C9 -173.9(3)
C1 N1 C8 C7 -1.1(4)
C6 C7 C8 N1 1.6(3)
C18 C7 C8 N1 121.4(3)
C17 C7 C8 N1 -113.8(3)
C6 C7 C8 C9 174.0(3)
C18 C7 C8 C9 -66.2(4)
C17 C7 C8 C9 58.7(4)
N1 C8 C9 N2 -173.3(3)
C7 C8 C9 N2 15.4(5)
N1 C8 C9 C10 6.9(5)
C7 C8 C9 C10 -164.3(3)
S1 N2 C9 C8 97.3(3)
S1 N2 C9 C10 -83.0(4)
C8 C9 C10 O1 -16.1(5)
N2 C9 C10 O1 164.2(3)
C8 C9 C10 C11 160.5(3)
N2 C9 C10 C11 -19.2(4)
O1 C10 C11 C16 -43.7(4)
C9 C10 C11 C16 139.6(3)
O1 C10 C11 C12 131.7(3)
C9 C10 C11 C12 -45.0(5)
C16 C11 C12 C13 -0.8(6)
C10 C11 C12 C13 -176.2(3)
C11 C12 C13 C14 0.1(6)
C12 C13 C14 C15 -0.2(7)
C13 C14 C15 C16 0.9(8)
C12 C11 C16 C15 1.5(6)
C10 C11 C16 C15 177.0(3)
C14 C15 C16 C11 -1.6(7)
O2 S1 C19 C24 9.5(3)
O3 S1 C19 C24 139.6(3)
N2 S1 C19 C24 -107.2(3)
O2 S1 C19 C20 -169.0(3)
O3 S1 C19 C20 -38.8(3)
N2 S1 C19 C20 74.4(3)
C24 C19 C20 C21 -1.4(5)
S1 C19 C20 C21 177.0(3)
C19 C20 C21 C22 0.2(6)
C20 C21 C22 C23 0.1(7)
C20 C21 C22 C25 -178.9(5)
C21 C22 C23 C24 0.8(7)
C25 C22 C23 C24 179.8(5)
C20 C19 C24 C23 2.2(5)
S1 C19 C24 C23 -176.2(3)
C22 C23 C24 C19 -1.9(6)
C33 N3 C26 C31 -0.4(4)
C33 N3 C26 C27 -179.9(3)
C31 C26 C27 C28 0.1(6)
N3 C26 C27 C28 179.5(4)
C26 C27 C28 C29 0.2(7)
C27 C28 C29 C30 -0.4(8)
C28 C29 C30 C31 0.3(7)
C27 C26 C31 C30 -0.2(6)
N3 C26 C31 C30 -179.7(3)
C27 C26 C31 C32 -179.7(3)
N3 C26 C31 C32 0.8(4)
C29 C30 C31 C26 0.0(6)
C29 C30 C31 C32 179.3(4)
C26 C31 C32 C42 -122.5(3)
C30 C31 C32 C42 58.1(5)
C26 C31 C32 C43 115.2(3)
C30 C31 C32 C43 -64.2(5)
C26 C31 C32 C33 -0.9(3)
C30 C31 C32 C33 179.7(4)
C26 N3 C33 C34 -173.9(3)
C26 N3 C33 C32 -0.2(3)
C31 C32 C33 N3 0.6(3)
C42 C32 C33 N3 119.8(3)
C43 C32 C33 N3 -115.8(3)
C31 C32 C33 C34 174.0(3)
C42 C32 C33 C34 -66.8(4)
C43 C32 C33 C34 57.6(4)
N3 C33 C34 N4 -171.0(3)
C32 C33 C34 N4 16.5(4)
N3 C33 C34 C35 10.6(5)
C32 C33 C34 C35 -161.8(3)
S2 N4 C34 C33 99.1(3)
S2 N4 C34 C35 -82.5(3)
C33 C34 C35 O4 -17.6(5)
N4 C34 C35 O4 164.1(3)
C33 C34 C35 C36 157.8(3)
N4 C34 C35 C36 -20.5(4)
O4 C35 C36 C41 -41.0(4)
C34 C35 C36 C41 143.3(3)
O4 C35 C36 C37 133.8(3)
C34 C35 C36 C37 -41.9(5)
C41 C36 C37 C38 0.9(5)
C35 C36 C37 C38 -174.0(3)
C36 C37 C38 C39 -1.2(6)
C37 C38 C39 C40 0.6(7)
C38 C39 C40 C41 0.3(6)
C37 C36 C41 C40 0.0(5)
C35 C36 C41 C40 175.0(3)
C39 C40 C41 C36 -0.6(6)
O5 S2 C44 C49 15.3(3)
O6 S2 C44 C49 145.7(3)
N4 S2 C44 C49 -101.4(3)
O5 S2 C44 C45 -166.7(3)
O6 S2 C44 C45 -36.3(3)
N4 S2 C44 C45 76.5(3)
C49 C44 C45 C46 -0.6(5)
S2 C44 C45 C46 -178.6(3)
C44 C45 C46 C47 1.5(6)
C45 C46 C47 C48 -1.2(6)
C45 C46 C47 C50 178.6(4)
C46 C47 C48 C49 0.0(6)
C50 C47 C48 C49 -179.8(4)
C45 C44 C49 C48 -0.5(5)
S2 C44 C49 C48 177.4(3)
C47 C48 C49 C44 0.9(6)
